data_4123319
loop_
_publ_author_name
'Fuentes, Noelia'
'Kong, Wangqing'
'Fern\'andez-S\'anchez, Luis'
'Merino, Est\'ibaliz'
'Nevado, Cristina'

_publ_section_title
;
 Cyclization Cascades via N-Amidyl Radicals toward Highly Functionalized
 Heterocyclic Scaffolds.
;
_journal_issue 2
_journal_name_full 'Journal of the American Chemical Society'
_journal_page_first 964
_journal_page_last 973
_journal_paper_doi 10.1021/ja5115858
_journal_volume 137
_journal_year 2015
_chemical_formula_moiety 'C25 H18 F3 N O'
_chemical_formula_sum 'C25 H18 F3 N O'
_chemical_formula_weight 405.42
_chemical_name_systematic
;
 ?
;
_space_group_crystal_system monoclinic
_space_group_IT_number 14
_space_group_name_Hall '-P 2ybc'
_space_group_name_H-M_alt 'P 1 21/c 1'
_symmetry_space_group_name_Hall '-P 2ybc'
_symmetry_space_group_name_H-M 'P 1 21/c 1'
_atom_sites_solution_hydrogens geom
_audit_creation_method SHELXL-2014
_cell_angle_alpha 90
_cell_angle_beta 100.5461(14)
_cell_angle_gamma 90
_cell_formula_units_Z 4
_cell_length_a 14.4629(2)
_cell_length_b 11.06417(13)
_cell_length_c 12.43841(16)
_cell_measurement_reflns_used 11205
_cell_measurement_temperature 160(2)
_cell_measurement_theta_max 74.1330
_cell_measurement_theta_min 3.0740
_cell_volume 1956.77(4)
_computing_cell_refinement 'CrysAlisPro, Version 1.171.37.31d (Agilent Technologies, 2014)'
_computing_data_collection 'CrysAlisPro, Version 1.171.37.31d (Agilent Technologies, 2014)'
_computing_data_reduction 'CrysAlisPro, Version 1.171.37.31d (Agilent Technologies, 2014)'
_computing_molecular_graphics 'ORTEPII (Johnson, 1976)'
_computing_publication_material 'SHELXL-2013 and PLATON (Spek, 2009)'
_computing_structure_refinement 'SHELXL-2013 (Sheldrick, 2008)'
_computing_structure_solution 'SHELXS-2013 (Sheldrick, 2008)'
_diffrn_ambient_temperature 160(2)
_diffrn_detector 'Atlas CCD camera on \k goniostat'
_diffrn_detector_area_resol_mean 10.3801
_diffrn_measured_fraction_theta_full 1.000
_diffrn_measured_fraction_theta_max 0.990
_diffrn_measurement_device_type 'Oxford Diffraction SuperNova, dual radiation diffractometer'
_diffrn_measurement_method '\w scans'
_diffrn_radiation_monochromator mirror
_diffrn_radiation_source 'SuperNova (Cu) X-ray Source'
_diffrn_radiation_type 'Cu K\a'
_diffrn_radiation_wavelength 1.54184
_diffrn_reflns_av_R_equivalents 0.0243
_diffrn_reflns_av_unetI/netI 0.0138
_diffrn_reflns_Laue_measured_fraction_full 1.000
_diffrn_reflns_Laue_measured_fraction_max 0.990
_diffrn_reflns_limit_h_max 16
_diffrn_reflns_limit_h_min -18
_diffrn_reflns_limit_k_max 13
_diffrn_reflns_limit_k_min -13
_diffrn_reflns_limit_l_max 15
_diffrn_reflns_limit_l_min -15
_diffrn_reflns_number 19025
_diffrn_reflns_point_group_measured_fraction_full 1.000
_diffrn_reflns_point_group_measured_fraction_max 0.990
_diffrn_reflns_theta_full 67.684
_diffrn_reflns_theta_max 74.281
_diffrn_reflns_theta_min 3.108
_exptl_absorpt_coefficient_mu 0.866
_exptl_absorpt_correction_T_max 1.00000
_exptl_absorpt_correction_T_min 0.54368
_exptl_absorpt_correction_type multi-scan
_exptl_absorpt_process_details
;
Empirical absorption correction using spherical harmonics,
 implemented in SCALE3 ABSPACK scaling algorithm.
CrysAlisPro, Version 1.171.37.31d (Agilent Technologies, 2014)
;
_exptl_crystal_colour colourless
_exptl_crystal_density_diffrn 1.376
_exptl_crystal_description prism
_exptl_crystal_F_000 840
_exptl_crystal_size_max 0.30
_exptl_crystal_size_mid 0.30
_exptl_crystal_size_min 0.13
_refine_diff_density_max 0.739
_refine_diff_density_min -0.430
_refine_diff_density_rms 0.059
_refine_ls_extinction_method none
_refine_ls_goodness_of_fit_ref 1.039
_refine_ls_hydrogen_treatment constr
_refine_ls_matrix_type full
_refine_ls_number_parameters 272
_refine_ls_number_reflns 3948
_refine_ls_number_restraints 0
_refine_ls_restrained_S_all 1.039
_refine_ls_R_factor_all 0.0668
_refine_ls_R_factor_gt 0.0635
_refine_ls_shift/su_max 0.000
_refine_ls_shift/su_mean 0.000
_refine_ls_structure_factor_coef Fsqd
_refine_ls_weighting_details 'w=1/[\s^2^(Fo^2^)+(0.0950P)^2^+1.8164P] where P=(Fo^2^+2Fc^2^)/3'
_refine_ls_weighting_scheme calc
_refine_ls_wR_factor_gt 0.1786
_refine_ls_wR_factor_ref 0.1822
_reflns_Friedel_coverage 0.000
_reflns_number_gt 3626
_reflns_number_total 3948
_reflns_threshold_expression 'I > 2\s(I)'
_cod_data_source_file ja5115858_si_006.cif
_cod_data_source_block NV1416
_cod_depositor_comments 'Adding full bibliography for 4123315--4123319.cif.'
_cod_original_cell_volume 1956.78(5)
_cod_database_code 4123319
_shelx_space_group_comment
;
The symmetry employed for this shelxl refinement is uniquely defined
by the following loop, which should always be used as a source of
symmetry information in preference to the above space-group names.
They are only intended as comments.
;
_shelxl_version_number 2014-3

loop_
_space_group_symop_operation_xyz
'x, y, z'
'-x, y+1/2, -z+1/2'
'-x, -y, -z'
'x, -y-1/2, z-1/2'

loop_
_atom_site_label
_atom_site_type_symbol
_atom_site_fract_x
_atom_site_fract_y
_atom_site_fract_z
_atom_site_U_iso_or_equiv
_atom_site_adp_type
_atom_site_occupancy
_atom_site_site_symmetry_order
_atom_site_calc_flag
_atom_site_refinement_flags_posn
_atom_site_refinement_flags_adp
F1 F 0.39301(15) 0.5009(2) 0.46247(13) 0.0754(6) Uani 1 1 d . .
F2 F 0.32150(15) 0.5935(2) 0.32317(17) 0.0815(6) Uani 1 1 d . .
F3 F 0.29627(14) 0.4067(2) 0.34162(18) 0.0881(7) Uani 1 1 d . .
O1 O 0.41585(12) 0.20768(15) 0.25803(15) 0.0483(5) Uani 1 1 d . .
N1 N 0.29285(12) 0.24640(15) 0.12300(14) 0.0305(4) Uani 1 1 d . .
C1 C 0.37410(15) 0.2790(2) 0.19214(18) 0.0345(5) Uani 1 1 d . .
C2 C 0.41315(14) 0.4064(2) 0.18074(17) 0.0332(5) Uani 1 1 d . .
C3 C 0.34867(14) 0.49019(19) 0.10486(17) 0.0319(4) Uani 1 1 d . .
C4 C 0.26852(14) 0.44694(18) 0.03426(16) 0.0294(4) Uani 1 1 d . .
C5 C 0.23897(14) 0.32203(18) 0.04277(16) 0.0284(4) Uani 1 1 d . .
C6 C 0.16518(14) 0.25643(18) -0.01189(16) 0.0286(4) Uani 1 1 d . .
C7 C 0.17263(14) 0.13539(18) 0.03286(16) 0.0298(4) Uani 1 1 d . .
C8 C 0.11733(16) 0.0324(2) 0.00643(18) 0.0373(5) Uani 1 1 d . .
H8 H 0.0647 0.0337 -0.0519 0.045 Uiso 1 1 calc R U
C9 C 0.14091(18) -0.0715(2) 0.0671(2) 0.0437(5) Uani 1 1 d . .
H9 H 0.1044 -0.1426 0.0499 0.052 Uiso 1 1 calc R U
C10 C 0.21778(18) -0.0731(2) 0.1534(2) 0.0424(5) Uani 1 1 d . .
H10 H 0.2318 -0.1451 0.1947 0.051 Uiso 1 1 calc R U
C11 C 0.27414(16) 0.0276(2) 0.18031(18) 0.0372(5) Uani 1 1 d . .
H11 H 0.3264 0.0262 0.2390 0.045 Uiso 1 1 calc R U
C12 C 0.25079(14) 0.13105(18) 0.11749(17) 0.0309(4) Uani 1 1 d . .
C13 C 0.44334(16) 0.4573(2) 0.29724(18) 0.0396(5) Uani 1 1 d . .
H131 H 0.4847 0.3974 0.3416 0.048 Uiso 1 1 calc R U
H132 H 0.4809 0.5314 0.2931 0.048 Uiso 1 1 calc R U
C14 C 0.36360(19) 0.4873(3) 0.3555(2) 0.0484(6) Uani 1 1 d . .
C15 C 0.37410(16) 0.6114(2) 0.09853(19) 0.0387(5) Uani 1 1 d . .
H15 H 0.4282 0.6409 0.1464 0.046 Uiso 1 1 calc R U
C16 C 0.32253(17) 0.6888(2) 0.0246(2) 0.0399(5) Uani 1 1 d . .
H16 H 0.3396 0.7716 0.0231 0.048 Uiso 1 1 calc R U
C17 C 0.24523(17) 0.6452(2) -0.04798(19) 0.0385(5) Uani 1 1 d . .
H17 H 0.2104 0.6978 -0.1007 0.046 Uiso 1 1 calc R U
C18 C 0.21902(15) 0.52561(19) -0.04358(17) 0.0338(5) Uani 1 1 d . .
H18 H 0.1666 0.4963 -0.0942 0.041 Uiso 1 1 calc R U
C19 C 0.08574(14) 0.29471(18) -0.09807(16) 0.0284(4) Uani 1 1 d . .
C20 C 0.01129(15) 0.35991(19) -0.07150(17) 0.0337(5) Uani 1 1 d . .
H20 H 0.0126 0.3827 0.0024 0.040 Uiso 1 1 calc R U
C21 C -0.06505(16) 0.3924(2) -0.15068(18) 0.0378(5) Uani 1 1 d . .
H21 H -0.1153 0.4374 -0.1309 0.045 Uiso 1 1 calc R U
C22 C -0.06802(16) 0.3596(2) -0.25797(18) 0.0396(5) Uani 1 1 d . .
H22 H -0.1204 0.3812 -0.3124 0.048 Uiso 1 1 calc R U
C23 C 0.0056(2) 0.2951(3) -0.2858(2) 0.0534(7) Uani 1 1 d . .
H23 H 0.0041 0.2732 -0.3600 0.064 Uiso 1 1 calc R U
C24 C 0.08197(17) 0.2618(3) -0.20678(19) 0.0457(6) Uani 1 1 d . .
H24 H 0.1319 0.2164 -0.2269 0.055 Uiso 1 1 calc R U
C30 C 0.50411(16) 0.3854(2) 0.1333(2) 0.0440(6) Uani 1 1 d . .
H301 H 0.4890 0.3378 0.0659 0.066 Uiso 1 1 calc R U
H302 H 0.5502 0.3415 0.1868 0.066 Uiso 1 1 calc R U
H303 H 0.5305 0.4635 0.1172 0.066 Uiso 1 1 calc R U

loop_
_atom_site_aniso_label
_atom_site_aniso_U_11
_atom_site_aniso_U_22
_atom_site_aniso_U_33
_atom_site_aniso_U_23
_atom_site_aniso_U_13
_atom_site_aniso_U_12
F1 0.0869(13) 0.1011(15) 0.0379(8) -0.0150(9) 0.0104(8) -0.0012(11)
F2 0.0874(14) 0.0925(15) 0.0693(12) -0.0029(10) 0.0273(10) 0.0349(12)
F3 0.0726(12) 0.1112(17) 0.0934(14) -0.0489(13) 0.0490(11) -0.0437(12)
O1 0.0408(9) 0.0392(9) 0.0559(10) 0.0067(8) -0.0150(8) 0.0012(7)
N1 0.0293(9) 0.0256(8) 0.0335(9) -0.0004(7) -0.0024(7) 0.0008(7)
C1 0.0290(10) 0.0342(11) 0.0373(11) -0.0011(9) -0.0020(8) 0.0032(8)
C2 0.0271(10) 0.0363(11) 0.0344(10) -0.0018(8) 0.0013(8) -0.0023(8)
C3 0.0287(10) 0.0305(10) 0.0350(10) -0.0021(8) 0.0019(8) -0.0003(8)
C4 0.0275(9) 0.0274(10) 0.0323(10) -0.0023(8) 0.0032(8) 0.0001(8)
C5 0.0268(9) 0.0279(10) 0.0282(9) -0.0007(7) -0.0012(7) 0.0019(7)
C6 0.0284(10) 0.0276(9) 0.0284(9) -0.0034(7) 0.0016(8) -0.0003(7)
C7 0.0315(10) 0.0284(10) 0.0284(9) -0.0030(7) 0.0025(8) -0.0002(8)
C8 0.0397(12) 0.0325(11) 0.0369(11) -0.0045(8) -0.0007(9) -0.0059(9)
C9 0.0511(13) 0.0298(11) 0.0478(13) -0.0014(9) 0.0023(10) -0.0101(10)
C10 0.0528(14) 0.0295(11) 0.0434(12) 0.0054(9) 0.0043(10) -0.0008(10)
C11 0.0396(12) 0.0331(11) 0.0361(11) 0.0029(8) -0.0005(9) 0.0024(9)
C12 0.0309(10) 0.0278(10) 0.0322(10) -0.0026(8) 0.0014(8) 0.0000(8)
C13 0.0356(11) 0.0434(12) 0.0361(11) -0.0021(9) -0.0035(9) -0.0080(9)
C14 0.0484(14) 0.0602(16) 0.0362(12) -0.0095(11) 0.0065(10) -0.0047(12)
C15 0.0353(11) 0.0339(11) 0.0448(12) -0.0036(9) 0.0021(9) -0.0072(9)
C16 0.0432(12) 0.0281(10) 0.0487(13) -0.0005(9) 0.0090(10) -0.0046(9)
C17 0.0422(12) 0.0327(11) 0.0402(11) 0.0051(9) 0.0062(9) -0.0004(9)
C18 0.0336(11) 0.0323(10) 0.0339(10) 0.0011(8) 0.0018(8) -0.0022(8)
C19 0.0291(10) 0.0269(9) 0.0272(9) -0.0019(7) -0.0005(7) -0.0035(7)
C20 0.0387(11) 0.0344(10) 0.0269(9) 0.0005(8) 0.0035(8) 0.0047(9)
C21 0.0356(11) 0.0385(11) 0.0383(11) 0.0031(9) 0.0045(9) 0.0071(9)
C22 0.0340(11) 0.0454(12) 0.0346(11) 0.0022(9) -0.0064(9) 0.0005(9)
C23 0.0509(14) 0.0758(19) 0.0289(11) -0.0122(11) -0.0048(10) 0.0115(13)
C24 0.0386(12) 0.0634(16) 0.0329(11) -0.0121(11) 0.0007(9) 0.0117(11)
C30 0.0312(11) 0.0505(14) 0.0515(14) -0.0048(11) 0.0106(10) 0.0002(10)

loop_
_atom_type_symbol
_atom_type_description
_atom_type_scat_dispersion_real
_atom_type_scat_dispersion_imag
_atom_type_scat_source
C C 0.0181 0.0091 'International Tables Vol C Tables 4.2.6.8 and 6.1.1.4'
H H 0.0000 0.0000 'International Tables Vol C Tables 4.2.6.8 and 6.1.1.4'
F F 0.0727 0.0534 'International Tables Vol C Tables 4.2.6.8 and 6.1.1.4'
N N 0.0311 0.0180 'International Tables Vol C Tables 4.2.6.8 and 6.1.1.4'
O O 0.0492 0.0322 'International Tables Vol C Tables 4.2.6.8 and 6.1.1.4'

loop_
_geom_angle_atom_site_label_1
_geom_angle_atom_site_label_2
_geom_angle_atom_site_label_3
_geom_angle
C1 N1 C12 125.53(17)
C1 N1 C5 125.61(17)
C12 N1 C5 108.83(16)
O1 C1 N1 121.0(2)
O1 C1 C2 120.85(19)
N1 C1 C2 118.12(18)
C3 C2 C1 115.11(17)
C3 C2 C13 113.47(18)
C1 C2 C13 107.11(18)
C3 C2 C30 108.79(18)
C1 C2 C30 104.40(18)
C13 C2 C30 107.33(18)
C15 C3 C4 119.2(2)
C15 C3 C2 118.95(19)
C4 C3 C2 121.64(18)
C18 C4 C3 118.73(19)
C18 C4 C5 121.43(18)
C3 C4 C5 119.84(18)
C6 C5 N1 108.36(17)
C6 C5 C4 132.97(18)
N1 C5 C4 118.66(17)
C5 C6 C7 107.71(17)
C5 C6 C19 129.81(18)
C7 C6 C19 122.41(17)
C8 C7 C12 119.93(19)
C8 C7 C6 131.73(19)
C12 C7 C6 108.34(17)
C9 C8 C7 118.4(2)
C9 C8 H8 120.8
C7 C8 H8 120.8
C8 C9 C10 120.8(2)
C8 C9 H9 119.6
C10 C9 H9 119.6
C11 C10 C9 121.7(2)
C11 C10 H10 119.1
C9 C10 H10 119.1
C10 C11 C12 117.0(2)
C10 C11 H11 121.5
C12 C11 H11 121.5
C11 C12 C7 122.05(19)
C11 C12 N1 131.20(19)
C7 C12 N1 106.73(17)
C14 C13 C2 115.00(19)
C14 C13 H131 108.5
C2 C13 H131 108.5
C14 C13 H132 108.5
C2 C13 H132 108.5
H131 C13 H132 107.5
F3 C14 F1 107.7(2)
F3 C14 F2 105.6(2)
F1 C14 F2 104.1(2)
F3 C14 C13 113.8(2)
F1 C14 C13 111.9(2)
F2 C14 C13 113.0(2)
C16 C15 C3 121.3(2)
C16 C15 H15 119.3
C3 C15 H15 119.3
C15 C16 C17 119.6(2)
C15 C16 H16 120.2
C17 C16 H16 120.2
C18 C17 C16 120.1(2)
C18 C17 H17 120.0
C16 C17 H17 120.0
C17 C18 C4 121.0(2)
C17 C18 H18 119.5
C4 C18 H18 119.5
C20 C19 C24 118.29(19)
C20 C19 C6 120.64(17)
C24 C19 C6 121.01(19)
C19 C20 C21 121.24(19)
C19 C20 H20 119.4
C21 C20 H20 119.4
C22 C21 C20 120.0(2)
C22 C21 H21 120.0
C20 C21 H21 120.0
C21 C22 C23 119.5(2)
C21 C22 H22 120.3
C23 C22 H22 120.3
C22 C23 C24 120.7(2)
C22 C23 H23 119.6
C24 C23 H23 119.6
C23 C24 C19 120.3(2)
C23 C24 H24 119.9
C19 C24 H24 119.9
C2 C30 H301 109.5
C2 C30 H302 109.5
H301 C30 H302 109.5
C2 C30 H303 109.5
H301 C30 H303 109.5
H302 C30 H303 109.5

loop_
_geom_bond_atom_site_label_1
_geom_bond_atom_site_label_2
_geom_bond_distance
F1 C14 1.329(3)
F2 C14 1.350(3)
F3 C14 1.308(3)
O1 C1 1.216(3)
N1 C1 1.371(3)
N1 C12 1.410(3)
N1 C5 1.421(2)
C1 C2 1.535(3)
C2 C3 1.516(3)
C2 C13 1.541(3)
C2 C30 1.555(3)
C3 C15 1.397(3)
C3 C4 1.404(3)
C4 C18 1.398(3)
C4 C5 1.456(3)
C5 C6 1.365(3)
C6 C7 1.447(3)
C6 C19 1.482(3)
C7 C8 1.396(3)
C7 C12 1.397(3)
C8 C9 1.383(3)
C8 H8 0.9500
C9 C10 1.397(3)
C9 H9 0.9500
C10 C11 1.385(3)
C10 H10 0.9500
C11 C12 1.392(3)
C11 H11 0.9500
C13 C14 1.507(3)
C13 H131 0.9900
C13 H132 0.9900
C15 C16 1.372(3)
C15 H15 0.9500
C16 C17 1.389(3)
C16 H16 0.9500
C17 C18 1.380(3)
C17 H17 0.9500
C18 H18 0.9500
C19 C20 1.385(3)
C19 C24 1.392(3)
C20 C21 1.386(3)
C20 H20 0.9500
C21 C22 1.376(3)
C21 H21 0.9500
C22 C23 1.378(4)
C22 H22 0.9500
C23 C24 1.387(3)
C23 H23 0.9500
C24 H24 0.9500
C30 H301 0.9800
C30 H302 0.9800
C30 H303 0.9800

loop_
_geom_torsion_atom_site_label_1
_geom_torsion_atom_site_label_2
_geom_torsion_atom_site_label_3
_geom_torsion_atom_site_label_4
_geom_torsion
C12 N1 C1 O1 -1.8(3)
C5 N1 C1 O1 -179.6(2)
C12 N1 C1 C2 175.67(19)
C5 N1 C1 C2 -2.1(3)
O1 C1 C2 C3 -173.4(2)
N1 C1 C2 C3 9.1(3)
O1 C1 C2 C13 -46.2(3)
N1 C1 C2 C13 136.3(2)
O1 C1 C2 C30 67.4(3)
N1 C1 C2 C30 -110.0(2)
C1 C2 C3 C15 173.3(2)
C13 C2 C3 C15 49.4(3)
C30 C2 C3 C15 -70.0(3)
C1 C2 C3 C4 -12.2(3)
C13 C2 C3 C4 -136.1(2)
C30 C2 C3 C4 104.5(2)
C15 C3 C4 C18 2.8(3)
C2 C3 C4 C18 -171.68(19)
C15 C3 C4 C5 -177.58(19)
C2 C3 C4 C5 7.9(3)
C1 N1 C5 C6 178.02(19)
C12 N1 C5 C6 -0.1(2)
C1 N1 C5 C4 -2.8(3)
C12 N1 C5 C4 179.14(17)
C18 C4 C5 C6 -1.6(4)
C3 C4 C5 C6 178.8(2)
C18 C4 C5 N1 179.43(19)
C3 C4 C5 N1 -0.2(3)
N1 C5 C6 C7 -1.0(2)
C4 C5 C6 C7 180.0(2)
N1 C5 C6 C19 176.00(19)
C4 C5 C6 C19 -3.1(4)
C5 C6 C7 C8 -178.9(2)
C19 C6 C7 C8 3.8(4)
C5 C6 C7 C12 1.7(2)
C19 C6 C7 C12 -175.54(18)
C12 C7 C8 C9 1.3(3)
C6 C7 C8 C9 -178.0(2)
C7 C8 C9 C10 0.5(4)
C8 C9 C10 C11 -1.2(4)
C9 C10 C11 C12 0.1(4)
C10 C11 C12 C7 1.8(3)
C10 C11 C12 N1 -179.9(2)
C8 C7 C12 C11 -2.5(3)
C6 C7 C12 C11 177.0(2)
C8 C7 C12 N1 178.82(19)
C6 C7 C12 N1 -1.7(2)
C1 N1 C12 C11 4.5(4)
C5 N1 C12 C11 -177.4(2)
C1 N1 C12 C7 -176.96(19)
C5 N1 C12 C7 1.1(2)
C3 C2 C13 C14 57.9(3)
C1 C2 C13 C14 -70.2(3)
C30 C2 C13 C14 178.2(2)
C2 C13 C14 F3 41.7(3)
C2 C13 C14 F1 164.1(2)
C2 C13 C14 F2 -78.8(3)
C4 C3 C15 C16 -0.2(3)
C2 C3 C15 C16 174.5(2)
C3 C15 C16 C17 -2.2(4)
C15 C16 C17 C18 1.8(4)
C16 C17 C18 C4 0.8(3)
C3 C4 C18 C17 -3.2(3)
C5 C4 C18 C17 177.2(2)
C5 C6 C19 C20 -76.8(3)
C7 C6 C19 C20 99.8(2)
C5 C6 C19 C24 106.0(3)
C7 C6 C19 C24 -77.4(3)
C24 C19 C20 C21 -0.3(3)
C6 C19 C20 C21 -177.6(2)
C19 C20 C21 C22 0.2(4)
C20 C21 C22 C23 -0.5(4)
C21 C22 C23 C24 0.8(4)
C22 C23 C24 C19 -0.9(5)
C20 C19 C24 C23 0.6(4)
C6 C19 C24 C23 177.9(2)
